data_4115948
loop_
_publ_author_name
'Piotr Kaszynski'
'Victor G. Young'

_publ_section_title
;
 Nucleophile-Induced Intramolecular Dipole 1,5-Transfer and
 1,6-Cyclization: Experimental and ab Initio Studies of Formation,
 Thermolysis, and Molecular and Electronic Structures of
 3,6-Diphenyl-1-propanesulfenimido-1,2,4,5-tetrazine
;
_journal_name_full 'Journal of the American Chemical Society'
_journal_page_first 2087
_journal_page_last 2095
_journal_paper_doi 10.1021/ja993884z
_journal_volume 122
_journal_year 2000
_chemical_compound_source 'Prof. P. Kaszynski - Vanderbilt University'
_chemical_formula_sum 'C17 H17 N5 S'
_chemical_formula_weight 323.42
_chemical_name_common 99003a
_chemical_name_systematic
; 
 ? 
;
_space_group_IT_number 14
_symmetry_cell_setting monoclinic
_symmetry_space_group_name_Hall '-P 2yn'
_symmetry_space_group_name_H-M 'P 1 21/n 1'
_atom_sites_solution_hydrogens geom
_atom_sites_solution_primary direct
_atom_sites_solution_secondary difmap
_audit_creation_method SHELXL
_cell_angle_alpha 90.00
_cell_angle_beta 90.666(1)
_cell_angle_gamma 90.00
_cell_formula_units_Z 4
_cell_length_a 6.8294(4)
_cell_length_b 13.6781(9)
_cell_length_c 17.5898(12)
_cell_measurement_temperature 173(2)
_cell_volume 1643.01(18)
_computing_structure_refinement 'SHELXL-93 (Sheldrick, 1993)'
_computing_structure_solution 'SHELXS-86 (Sheldrick, 1990)'
_diffrn_ambient_temperature 173(2)
_diffrn_radiation_monochromator graphite
_diffrn_radiation_source 'fine-focus sealed tube'
_diffrn_radiation_type MoK\a
_diffrn_radiation_wavelength 0.71073
_diffrn_reflns_av_R_equivalents 0.0281
_diffrn_reflns_av_sigmaI/netI 0.0334
_diffrn_reflns_limit_h_max 8
_diffrn_reflns_limit_h_min -8
_diffrn_reflns_limit_k_max 16
_diffrn_reflns_limit_k_min 0
_diffrn_reflns_limit_l_max 20
_diffrn_reflns_limit_l_min 0
_diffrn_reflns_number 12172
_diffrn_reflns_theta_max 25.04
_diffrn_reflns_theta_min 1.89
_exptl_absorpt_coefficient_mu 0.204
_exptl_absorpt_correction_T_max 1.000
_exptl_absorpt_correction_T_min 0.858
_exptl_absorpt_correction_type 'SADABS (Sheldrick, 1996)'
_exptl_crystal_colour Orangish-yellow
_exptl_crystal_density_diffrn 1.307
_exptl_crystal_description Needle
_exptl_crystal_F_000 680
_exptl_crystal_size_max 0.14
_exptl_crystal_size_mid 0.09
_exptl_crystal_size_min 0.09
_refine_diff_density_max 0.178
_refine_diff_density_min -0.225
_refine_diff_density_rms 0.040
_refine_ls_extinction_method none
_refine_ls_goodness_of_fit_all 1.031
_refine_ls_goodness_of_fit_obs 1.140
_refine_ls_matrix_type full
_refine_ls_number_parameters 209
_refine_ls_number_reflns 2895
_refine_ls_number_restraints 0
_refine_ls_restrained_S_all 1.031
_refine_ls_restrained_S_obs 1.140
_refine_ls_R_factor_all 0.0498
_refine_ls_R_factor_obs 0.0323
_refine_ls_shift/esd_max 0.000
_refine_ls_shift/esd_mean 0.000
_refine_ls_structure_factor_coef Fsqd
_refine_ls_weighting_details 'w=1/[\s^2^(Fo^2^)+(0.0426P)^2^+0.1039P] where P=(Fo^2^+2Fc^2^)/3'
_refine_ls_weighting_scheme calc
_refine_ls_wR_factor_all 0.0819
_refine_ls_wR_factor_obs 0.0775
_reflns_number_observed 2176
_reflns_number_total 2895
_reflns_observed_criterion >2sigma(I)
_cod_data_source_file ja993884z.cif
_cod_data_source_block 99003a
_cod_depositor_comments
;
The following automatic conversions were performed:

'_refine_ls_weighting_scheme' value 'calc
w=1/[\s^2^(Fo^2^)+(0.0426P)^2^+0.1039P] where P=(Fo^2^+2Fc^2^)/3' was
changed to 'calc'. New tag '_refine_ls_weighting_details' was
created. The value of the new tag was set to
'w=1/[\s^2^(Fo^2^)+(0.0426P)^2^+0.1039P] where P=(Fo^2^+2Fc^2^)/3'.

Automatic conversion script
Id: cif_fix_values 3143 2015-03-26 13:38:13Z robertas 
;
_cod_original_cell_volume 1643.0(2)
_cod_database_code 4115948

loop_
_symmetry_equiv_pos_as_xyz
'x, y, z'
'-x+1/2, y+1/2, -z+1/2'
'-x, -y, -z'
'x-1/2, -y-1/2, z-1/2'

loop_
_atom_site_aniso_label
_atom_site_aniso_U_11
_atom_site_aniso_U_22
_atom_site_aniso_U_33
_atom_site_aniso_U_23
_atom_site_aniso_U_13
_atom_site_aniso_U_12
S1 0.0320(2) 0.0278(2) 0.0289(2) 0.0044(2) -0.0008(2) -0.0011(2)
C1 0.0234(9) 0.0318(10) 0.0287(9) 0.0061(7) -0.0005(7) -0.0007(7)
N1 0.0325(8) 0.0312(8) 0.0300(7) 0.0032(6) -0.0011(6) -0.0013(7)
N2 0.0364(8) 0.0305(8) 0.0305(8) 0.0029(6) 0.0005(6) -0.0029(6)
C2 0.0214(8) 0.0290(10) 0.0336(9) 0.0037(7) -0.0013(7) -0.0030(7)
N3 0.0284(8) 0.0309(8) 0.0268(7) 0.0008(6) -0.0006(6) -0.0014(6)
N4 0.0237(7) 0.0279(8) 0.0298(7) 0.0039(6) -0.0015(6) -0.0016(6)
C3 0.0284(9) 0.0321(10) 0.0308(9) 0.0044(7) 0.0021(7) -0.0031(8)
C4 0.0384(10) 0.0399(11) 0.0346(10) 0.0013(8) -0.0041(8) 0.0035(8)
C5 0.0477(11) 0.0587(13) 0.0324(10) 0.0011(9) -0.0054(8) 0.0036(10)
C6 0.0522(12) 0.0525(13) 0.0340(10) -0.0076(9) 0.0083(9) -0.0067(10)
C7 0.0521(12) 0.0426(11) 0.0396(11) 0.0016(9) 0.0151(9) 0.0063(9)
C8 0.0404(10) 0.0420(11) 0.0338(9) 0.0082(8) 0.0067(8) 0.0063(9)
C9 0.0200(8) 0.0338(10) 0.0305(8) 0.0012(7) -0.0013(7) 0.0005(7)
C10 0.0395(10) 0.0327(10) 0.0372(10) 0.0037(8) 0.0014(8) 0.0009(8)
C11 0.0505(12) 0.0349(11) 0.0430(10) -0.0039(8) 0.0001(9) 0.0058(9)
C12 0.0421(11) 0.0503(13) 0.0338(10) -0.0039(9) 0.0023(8) 0.0070(9)
C13 0.0444(11) 0.0471(12) 0.0333(9) 0.0024(8) 0.0042(8) -0.0025(9)
C14 0.0360(10) 0.0349(10) 0.0359(9) 0.0024(8) -0.0026(8) -0.0046(8)
N5 0.0294(8) 0.0256(8) 0.0302(7) 0.0026(6) -0.0002(6) -0.0024(6)
C15 0.0294(9) 0.0272(10) 0.0316(8) 0.0014(7) -0.0012(7) -0.0006(7)
C16 0.0653(13) 0.0303(10) 0.0354(10) 0.0064(8) 0.0076(9) 0.0046(9)
C17 0.086(2) 0.0315(11) 0.0534(13) 0.0088(9) 0.0084(11) 0.0032(11)

loop_
_atom_site_label
_atom_site_type_symbol
_atom_site_fract_x
_atom_site_fract_y
_atom_site_fract_z
_atom_site_U_iso_or_equiv
_atom_site_thermal_displace_type
_atom_site_occupancy
_atom_site_calc_flag
_atom_site_refinement_flags
S1 S 0.24296(6) 0.12498(3) 0.46696(2) 0.02958(13) Uani 1 d .
C1 C 0.2404(2) -0.08153(12) 0.61542(9) 0.0280(4) Uani 1 d .
N1 N 0.2510(2) -0.17580(10) 0.60965(7) 0.0312(3) Uani 1 d .
N2 N 0.2708(2) -0.22130(10) 0.54024(7) 0.0325(3) Uani 1 d .
C2 C 0.2744(2) -0.16289(12) 0.48003(9) 0.0280(4) Uani 1 d .
N3 N 0.2581(2) -0.06513(10) 0.47925(7) 0.0287(3) Uani 1 d .
N4 N 0.2439(2) -0.02274(10) 0.54857(7) 0.0271(3) Uani 1 d .
C3 C 0.2296(2) -0.03460(12) 0.69117(9) 0.0304(4) Uani 1 d .
C4 C 0.3376(2) -0.07644(13) 0.75024(9) 0.0377(4) Uani 1 d .
H4A H 0.4155(2) -0.13267(13) 0.74106(9) 0.045 Uiso 1 calc R
C5 C 0.3319(3) -0.03627(15) 0.82240(10) 0.0463(5) Uani 1 d .
H5A H 0.4061(3) -0.06511(15) 0.86252(10) 0.056 Uiso 1 calc R
C6 C 0.2191(3) 0.04542(14) 0.83655(10) 0.0461(5) Uani 1 d .
H6B H 0.2173(3) 0.07331(14) 0.88600(10) 0.055 Uiso 1 calc R
C7 C 0.1094(3) 0.08613(14) 0.77861(10) 0.0447(5) Uani 1 d .
H7A H 0.0307(3) 0.14191(14) 0.78831(10) 0.054 Uiso 1 calc R
C8 C 0.1129(3) 0.04638(13) 0.70624(9) 0.0387(4) Uani 1 d .
H8A H 0.0353(3) 0.07448(13) 0.66674(9) 0.046 Uiso 1 calc R
C9 C 0.3039(2) -0.20781(12) 0.40428(8) 0.0281(4) Uani 1 d .
C10 C 0.2860(2) -0.30801(12) 0.39360(9) 0.0365(4) Uani 1 d .
H10A H 0.2488(2) -0.34863(12) 0.43479(9) 0.044 Uiso 1 calc R
C11 C 0.3222(3) -0.34896(14) 0.32319(10) 0.0428(5) Uani 1 d .
H11A H 0.3089(3) -0.41753(14) 0.31627(10) 0.051 Uiso 1 calc R
C12 C 0.3773(3) -0.29094(14) 0.26300(10) 0.0421(5) Uani 1 d .
H12A H 0.4022(3) -0.31934(14) 0.21479(10) 0.050 Uiso 1 calc R
C13 C 0.3962(3) -0.19121(14) 0.27330(10) 0.0416(5) Uani 1 d .
H13A H 0.4347(3) -0.15109(14) 0.23200(10) 0.050 Uiso 1 calc R
C14 C 0.3595(2) -0.14944(13) 0.34311(9) 0.0356(4) Uani 1 d .
H14A H 0.3721(2) -0.08077(13) 0.34956(9) 0.043 Uiso 1 calc R
N5 N 0.2347(2) 0.07133(10) 0.55311(7) 0.0284(3) Uani 1 d .
C15 C 0.2279(2) 0.24842(11) 0.50200(9) 0.0294(4) Uani 1 d .
H15A H 0.1040(2) 0.25780(11) 0.52974(9) 0.035 Uiso 1 calc R
H15B H 0.3384(2) 0.26182(11) 0.53742(9) 0.035 Uiso 1 calc R
C16 C 0.2357(3) 0.31720(12) 0.43483(10) 0.0436(5) Uani 1 d .
H16A H 0.1191(3) 0.30651(12) 0.40191(10) 0.052 Uiso 1 calc R
H16B H 0.3534(3) 0.30242(12) 0.40456(10) 0.052 Uiso 1 calc R
C17 C 0.2421(3) 0.42330(14) 0.45963(11) 0.0569(6) Uani 1 d .
H17A H 0.2500(20) 0.46548(14) 0.41473(12) 0.085 Uiso 1 calc R
H17B H 0.3571(11) 0.4341(3) 0.4924(6) 0.085 Uiso 1 calc R
H17C H 0.1231(9) 0.4389(3) 0.4878(7) 0.085 Uiso 1 calc R

loop_
_atom_type_symbol
_atom_type_description
_atom_type_scat_dispersion_real
_atom_type_scat_dispersion_imag
_atom_type_scat_source
C C 0.0033 0.0016 'International Tables Vol C Tables 4.2.6.8 and 6.1.1.4'
H H 0.0000 0.0000 'International Tables Vol C Tables 4.2.6.8 and 6.1.1.4'
N N 0.0061 0.0033 'International Tables Vol C Tables 4.2.6.8 and 6.1.1.4'
S S 0.1246 0.1234 'International Tables Vol C Tables 4.2.6.8 and 6.1.1.4'

loop_
_geom_angle_atom_site_label_1
_geom_angle_atom_site_label_2
_geom_angle_atom_site_label_3
_geom_angle
N5 S1 C15 95.61(7)
N1 C1 N4 119.70(14)
N1 C1 C3 120.34(14)
N4 C1 C3 119.94(14)
C1 N1 N2 121.67(13)
C2 N2 N1 115.98(13)
N2 C2 N3 127.28(14)
N2 C2 C9 118.14(14)
N3 C2 C9 114.56(13)
C2 N3 N4 115.10(13)
N5 N4 N3 119.11(12)
N5 N4 C1 120.67(13)
N3 N4 C1 120.22(13)
C4 C3 C8 119.0(2)
C4 C3 C1 117.52(14)
C8 C3 C1 123.42(14)
C5 C4 C3 120.1(2)
C6 C5 C4 120.6(2)
C7 C6 C5 119.6(2)
C6 C7 C8 120.5(2)
C7 C8 C3 120.2(2)
C10 C9 C14 118.97(15)
C10 C9 C2 121.19(14)
C14 C9 C2 119.78(15)
C11 C10 C9 120.3(2)
C12 C11 C10 120.5(2)
C11 C12 C13 119.6(2)
C14 C13 C12 120.5(2)
C13 C14 C9 120.2(2)
N4 N5 S1 112.10(10)
C16 C15 S1 108.25(11)
C15 C16 C17 111.84(14)

loop_
_geom_bond_atom_site_label_1
_geom_bond_atom_site_label_2
_geom_bond_distance
S1 N5 1.6854(13)
S1 C15 1.801(2)
C1 N1 1.296(2)
C1 N4 1.425(2)
C1 C3 1.481(2)
N1 N2 1.378(2)
N2 C2 1.327(2)
C2 N3 1.342(2)
C2 C9 1.483(2)
N3 N4 1.355(2)
N4 N5 1.291(2)
C3 C4 1.391(2)
C3 C8 1.392(2)
C4 C5 1.384(2)
C5 C6 1.381(3)
C6 C7 1.376(3)
C7 C8 1.385(2)
C9 C10 1.389(2)
C9 C14 1.396(2)
C10 C11 1.384(2)
C11 C12 1.379(2)
C12 C13 1.382(2)
C13 C14 1.380(2)
C15 C16 1.512(2)
C16 C17 1.516(3)

loop_
_geom_torsion_atom_site_label_1
_geom_torsion_atom_site_label_2
_geom_torsion_atom_site_label_3
_geom_torsion_atom_site_label_4
_geom_torsion
N4 C1 N1 N2 1.7(2)
C3 C1 N1 N2 -176.82(13)
C1 N1 N2 C2 -1.2(2)
N1 N2 C2 N3 -1.1(2)
N1 N2 C2 C9 177.45(13)
N2 C2 N3 N4 2.7(2)
C9 C2 N3 N4 -175.90(12)
C2 N3 N4 N5 177.56(13)
C2 N3 N4 C1 -2.1(2)
N1 C1 N4 N5 -179.55(14)
C3 C1 N4 N5 -1.1(2)
N1 C1 N4 N3 0.1(2)
C3 C1 N4 N3 178.56(13)
N1 C1 C3 C4 36.6(2)
N4 C1 C3 C4 -141.8(2)
N1 C1 C3 C8 -141.2(2)
N4 C1 C3 C8 40.3(2)
C8 C3 C4 C5 -1.5(3)
C1 C3 C4 C5 -179.4(2)
C3 C4 C5 C6 0.1(3)
C4 C5 C6 C7 1.0(3)
C5 C6 C7 C8 -0.6(3)
C6 C7 C8 C3 -0.8(3)
C4 C3 C8 C7 1.9(3)
C1 C3 C8 C7 179.7(2)
N2 C2 C9 C10 13.7(2)
N3 C2 C9 C10 -167.55(14)
N2 C2 C9 C14 -163.27(15)
N3 C2 C9 C14 15.5(2)
C14 C9 C10 C11 -0.3(2)
C2 C9 C10 C11 -177.27(15)
C9 C10 C11 C12 0.4(3)
C10 C11 C12 C13 -0.1(3)
C11 C12 C13 C14 -0.3(3)
C12 C13 C14 C9 0.4(3)
C10 C9 C14 C13 -0.1(2)
C2 C9 C14 C13 176.95(15)
N3 N4 N5 S1 0.0(2)
C1 N4 N5 S1 179.58(10)
C15 S1 N5 N4 -179.70(11)
N5 S1 C15 C16 179.02(12)
S1 C15 C16 C17 -174.93(14)
